data_1548863
loop_
_publ_author_name
'Ardkhean, Ruchuta'
'Mortimore, Mike'
'Paton, Robert S.'
'Fletcher, Stephen P.'

_publ_section_title
;
 Formation of quaternary centres by copper catalysed asymmetric conjugate
 addition to \b-substituted cyclopentenones with the aid of a quantitative
 structure-selectivity relationship.
;
_journal_issue 9
_journal_name_full 'Chemical science'
_journal_page_first 2628
_journal_page_last 2632
_journal_paper_doi 10.1039/c7sc05304e
_journal_volume 9
_journal_year 2018
_chemical_absolute_configuration ad
_chemical_formula_moiety 'C46 H38 N O2 P, 0.5(C H2 Cl2)'
_chemical_formula_sum 'C46.5 H39 Cl N O2 P'
_chemical_formula_weight 710.25
_chemical_melting_point ?
_space_group_IT_number 4
_space_group_name_Hall 'P 2yb'
_space_group_name_H-M_alt 'P 1 21 1'
_symmetry_cell_setting monoclinic
_symmetry_space_group_name_Hall 'P 2yb'
_symmetry_space_group_name_H-M 'P 1 21 1'
_atom_sites_solution_hydrogens difmap
_atom_sites_solution_primary other
_audit_creation_date 2017-08-17
_audit_creation_method CRYSTALS_ver_14.61_build_6320
_audit_update_record
;
2017-12-14 deposited with the CCDC.
2018-02-05 downloaded from the CCDC.
;
_cell_angle_alpha 90
_cell_angle_beta 110.7566(8)
_cell_angle_gamma 90
_cell_formula_units_Z 4
_cell_length_a 13.92750(10)
_cell_length_b 18.66730(10)
_cell_length_c 15.27460(10)
_cell_measurement_reflns_used 42789
_cell_measurement_temperature 150
_cell_measurement_theta_max 76
_cell_measurement_theta_min 3
_cell_volume 3713.47(5)
_computing_cell_refinement 'CrysAlisPro, (Agilent, 2011)'
_computing_data_collection 'SuperNova, (Oxford Diffraction, 2010)'
_computing_data_reduction 'CrysAlisPro, (Agilent, 2011)'
_computing_molecular_graphics 'CAMERON (Watkin et al., 1996)'
_computing_publication_material 'CRYSTALS (Betteridge et al., 2003)'
_computing_structure_refinement 'CRYSTALS (Betteridge et al., 2003)'
_computing_structure_solution 'Superflip (Palatinus & Chapuis, 2007)'
_diffrn_ambient_temperature 150
_diffrn_measured_fraction_theta_full 0.998
_diffrn_measured_fraction_theta_max 0.998
_diffrn_measurement_device Area
_diffrn_measurement_device_type 'Oxford Diffraction SuperNova'
_diffrn_measurement_method \w
_diffrn_radiation_monochromator graphite
_diffrn_radiation_type 'Cu K\a'
_diffrn_radiation_wavelength 1.54180
_diffrn_reflns_av_R_equivalents 0.066
_diffrn_reflns_av_sigmaI/netI 0.0811
_diffrn_reflns_limit_h_max 17
_diffrn_reflns_limit_h_min -17
_diffrn_reflns_limit_k_max 23
_diffrn_reflns_limit_k_min -23
_diffrn_reflns_limit_l_max 19
_diffrn_reflns_limit_l_min -19
_diffrn_reflns_number 102352
_diffrn_reflns_theta_full 76.281
_diffrn_reflns_theta_max 76.281
_diffrn_reflns_theta_min 3.094
_diffrn_standards_number 0
_exptl_absorpt_coefficient_mu 1.627
_exptl_absorpt_correction_T_max 0.97
_exptl_absorpt_correction_T_min 0.68
_exptl_absorpt_correction_type multi-scan
_exptl_absorpt_process_details 'CrysAlisPro, (Agilent, 2011)'
_exptl_crystal_colour clear_pale_colourless
_exptl_crystal_density_diffrn 1.270
_exptl_crystal_density_meas ?
_exptl_crystal_density_method 'not measured'
_exptl_crystal_description plate
_exptl_crystal_F_000 1492
_exptl_crystal_size_max 0.22
_exptl_crystal_size_mid 0.08
_exptl_crystal_size_min 0.02
_refine_diff_density_max 0.42
_refine_diff_density_min -0.41
_refine_ls_abs_structure_details 'Flack (1983), 7430 Friedel-pairs'
_refine_ls_abs_structure_Flack 0.001(11)
_refine_ls_extinction_method None
_refine_ls_goodness_of_fit_ref 1.0071
_refine_ls_hydrogen_treatment constr
_refine_ls_matrix_type full
_refine_ls_number_parameters 929
_refine_ls_number_reflns 15438
_refine_ls_number_restraints 1
_refine_ls_R_factor_all 0.0475
_refine_ls_R_factor_gt 0.0453
_refine_ls_shift/su_max 0.0006632
_refine_ls_shift/su_mean 0.0000461
_refine_ls_structure_factor_coef Fsqd
_refine_ls_weighting_details
;
 Method= Modified Sheldrick 
 w=1/[\s^2^(F^2^) + ( 0.07P)^2^ + 2.24P] 
 ,where P=(max(Fo^2^,0) + 2Fc^2^)/3 
;
_refine_ls_weighting_scheme calc
_refine_ls_wR_factor_all 0.1194
_refine_ls_wR_factor_gt 0.1169
_refine_ls_wR_factor_ref 0.1194
_reflns_limit_h_max 16
_reflns_limit_h_min -17
_reflns_limit_k_max 23
_reflns_limit_k_min -23
_reflns_limit_l_max 19
_reflns_limit_l_min 0
_reflns_number_gt 14631
_reflns_number_total 15438
_reflns_threshold_expression I>2.0\s(I)
_oxford_diffrn_Wilson_B_factor 2.23
_oxford_diffrn_Wilson_scale 0.04
_oxford_refine_ls_r_factor_ref 0.0475
_oxford_refine_ls_scale 4.840
_oxford_reflns_number_all 15438
_oxford_reflns_threshold_expression_ref I>-3.0\s(I)
_oxford_structure_analysis_title 6791
_cod_data_source_file c7sc05304e7.cif
_cod_data_source_block 6791
_cod_depositor_comments
;
The following automatic conversions were performed:

'_chemical_melting_point' value 'not measured' was changed to '?' -
the value is undefined or not given.

'_atom_sites_solution_primary' value 'Other' changed to 'other'
according to
/home/data/users/saulius/crontab/automatic-downloads/rss-feeds/RSC/lib/dictionaries/cif_core.dic
dictionary named 'cif_core.dic' version 2.4.2 from 2011-04-26.

'_exptl_crystal_density_meas' value 'not measured' was changed to '?'
- the value is perceived as not measured.

Automatic conversion script
Id: cif_fix_values 4973 2017-02-22 13:04:09Z antanas 

2019-03-02
Z value and formula fixed to values more according to usual
chemical conventions.                 miguel

 Adding full bibliography for 1548860--1548864.cif.
;
_cod_original_sg_symbol_H-M 'P 21 '
_cod_original_formula_moiety '2(C46 H38 N O2 P), C H2 Cl2'
_cod_original_formula_sum 'C93 H78 Cl2 N2 O4 P2'
_cod_original_formula_units_Z 2
_cod_original_formula_weight 1420.51
_cod_database_code 1548863

loop_
_symmetry_equiv_pos_as_xyz
x,y,z
-x,y+1/2,-z

loop_
_atom_site_label
_atom_site_type_symbol
_atom_site_fract_x
_atom_site_fract_y
_atom_site_fract_z
_atom_site_U_iso_or_equiv
_atom_site_occupancy
_atom_site_adp_type
_atom_site_refinement_flags_posn
P1 P 0.4624 0.5000 0.6088 0.0212 1.0000 Uani .
O2 O 0.4093 0.4243 0.6272 0.0243 1.0000 Uani .
C3 C 0.3364 0.4188 0.6694 0.0217 1.0000 Uani .
C4 C 0.3631 0.3793 0.7535 0.0265 1.0000 Uani .
C5 C 0.2952 0.3742 0.7991 0.0288 1.0000 Uani .
C6 C 0.1998 0.4097 0.7649 0.0261 1.0000 Uani .
C7 C 0.1323 0.4100 0.8158 0.0335 1.0000 Uani .
C8 C 0.0420 0.4466 0.7841 0.0365 1.0000 Uani .
C9 C 0.0132 0.4840 0.6993 0.0318 1.0000 Uani .
C10 C 0.0755 0.4839 0.6471 0.0253 1.0000 Uani .
C11 C 0.1711 0.4466 0.6783 0.0213 1.0000 Uani .
C12 C 0.2404 0.4488 0.6281 0.0204 1.0000 Uani .
C13 C 0.2143 0.4864 0.5368 0.0196 1.0000 Uani .
C14 C 0.1271 0.4674 0.4565 0.0227 1.0000 Uani .
C15 C 0.0658 0.4064 0.4543 0.0276 1.0000 Uani .
C16 C -0.0168 0.3900 0.3762 0.0348 1.0000 Uani .
C17 C -0.0432 0.4333 0.2963 0.0390 1.0000 Uani .
C18 C 0.0148 0.4915 0.2946 0.0343 1.0000 Uani .
C19 C 0.1026 0.5098 0.3736 0.0263 1.0000 Uani .
C20 C 0.1656 0.5687 0.3721 0.0298 1.0000 Uani .
C21 C 0.2520 0.5836 0.4474 0.0274 1.0000 Uani .
C22 C 0.2766 0.5413 0.5286 0.0225 1.0000 Uani .
O23 O 0.3663 0.5560 0.6028 0.0231 1.0000 Uani .
N24 N 0.5429 0.5265 0.7124 0.0233 1.0000 Uani .
C25 C 0.6519 0.5388 0.7257 0.0236 1.0000 Uani .
C26 C 0.5107 0.5360 0.7950 0.0289 1.0000 Uani .
C27 C 0.5211 0.6128 0.8297 0.0536 1.0000 Uani .
C28 C 0.5677 0.4849 0.8748 0.0471 1.0000 Uani .
C29 C 0.6772 0.6171 0.7146 0.0232 1.0000 Uani .
C30 C 0.6055 0.6627 0.6598 0.0249 1.0000 Uani .
C31 C 0.6277 0.7359 0.6471 0.0250 1.0000 Uani .
C32 C 0.5520 0.7800 0.5843 0.0302 1.0000 Uani .
C33 C 0.5732 0.8499 0.5692 0.0348 1.0000 Uani .
C34 C 0.6702 0.8779 0.6177 0.0378 1.0000 Uani .
C35 C 0.7455 0.8362 0.6799 0.0327 1.0000 Uani .
C36 C 0.7267 0.7636 0.6947 0.0264 1.0000 Uani .
C37 C 0.8062 0.7151 0.7534 0.0258 1.0000 Uani .
C38 C 0.9079 0.7380 0.7982 0.0328 1.0000 Uani .
C39 C 0.9837 0.6914 0.8479 0.0363 1.0000 Uani .
C40 C 0.9612 0.6193 0.8531 0.0351 1.0000 Uani .
C41 C 0.8617 0.5952 0.8117 0.0291 1.0000 Uani .
H41 H 0.4259 0.3557 0.7767 0.0306 1.0000 Uiso R
C42 C 0.7816 0.6424 0.7608 0.0239 1.0000 Uani .
C43 C 0.6883 0.4886 0.6640 0.0253 1.0000 Uani .
C44 C 0.7226 0.5137 0.5952 0.0272 1.0000 Uani .
C45 C 0.7574 0.4673 0.5413 0.0301 1.0000 Uani .
C46 C 0.7555 0.3941 0.5578 0.0334 1.0000 Uani .
C47 C 0.7198 0.3670 0.6254 0.0324 1.0000 Uani .
C48 C 0.6877 0.4150 0.6792 0.0297 1.0000 Uani .
C49 C 0.7972 0.4965 0.4693 0.0386 1.0000 Uani .
C50 C 0.7161 0.2872 0.6413 0.0479 1.0000 Uani .
P51 P 0.4478 1.1163 0.8475 0.0204 1.0000 Uani .
H51 H 0.3119 0.3473 0.8526 0.0335 1.0000 Uiso R
O52 O 0.3445 1.0644 0.7973 0.0222 1.0000 Uani .
C53 C 0.2624 1.0867 0.8221 0.0217 1.0000 Uani .
C54 C 0.2462 1.0518 0.8971 0.0276 1.0000 Uani .
C55 C 0.1695 1.0746 0.9265 0.0303 1.0000 Uani .
C56 C 0.1070 1.1339 0.8829 0.0277 1.0000 Uani .
C57 C 0.0282 1.1589 0.9139 0.0356 1.0000 Uani .
C58 C -0.0298 1.2169 0.8730 0.0413 1.0000 Uani .
C59 C -0.0108 1.2535 0.8001 0.0385 1.0000 Uani .
C60 C 0.0641 1.2301 0.7676 0.0292 1.0000 Uani .
C61 C 0.1232 1.1688 0.8061 0.0225 1.0000 Uani .
C62 C 0.2017 1.1423 0.7737 0.0202 1.0000 Uani .
C63 C 0.2235 1.1750 0.6942 0.0200 1.0000 Uani .
C64 C 0.1462 1.1801 0.6023 0.0213 1.0000 Uani .
C65 C 0.0470 1.1502 0.5800 0.0245 1.0000 Uani .
C66 C -0.0245 1.1546 0.4912 0.0311 1.0000 Uani .
C67 C 0.0005 1.1884 0.4197 0.0373 1.0000 Uani .
C68 C 0.0949 1.2174 0.4385 0.0331 1.0000 Uani .
C69 C 0.1711 1.2136 0.5295 0.0242 1.0000 Uani .
C70 C 0.2707 1.2417 0.5488 0.0272 1.0000 Uani .
C71 C 0.3446 1.2338 0.6349 0.0243 1.0000 Uani .
H71 H 0.1521 0.3854 0.8732 0.0401 1.0000 Uiso R
C72 C 0.3212 1.1983 0.7065 0.0206 1.0000 Uani .
O73 O 0.3999 1.1923 0.7927 0.0229 1.0000 Uani .
N74 N 0.5214 1.0825 0.7930 0.0226 1.0000 Uani .
C75 C 0.6298 1.0666 0.8474 0.0229 1.0000 Uani .
C76 C 0.4839 1.0706 0.6901 0.0286 1.0000 Uani .
C77 C 0.4846 0.9918 0.6657 0.0501 1.0000 Uani .
C78 C 0.5422 1.1160 0.6427 0.0509 1.0000 Uani .
C79 C 0.6501 0.9890 0.8800 0.0226 1.0000 Uani .
C80 C 0.5772 0.9480 0.8942 0.0238 1.0000 Uani .
C81 C 0.5956 0.8761 0.9288 0.0234 1.0000 Uani .
H81 H -0.0011 0.4471 0.8190 0.0440 1.0000 Uiso R
C82 C 0.5193 0.8369 0.9487 0.0296 1.0000 Uani .
C83 C 0.5377 0.7681 0.9827 0.0307 1.0000 Uani .
C84 C 0.6332 0.7365 0.9975 0.0297 1.0000 Uani .
C85 C 0.7089 0.7733 0.9782 0.0274 1.0000 Uani .
C86 C 0.6927 0.8446 0.9447 0.0231 1.0000 Uani .
C87 C 0.7731 0.8875 0.9308 0.0221 1.0000 Uani .
C88 C 0.8729 0.8605 0.9501 0.0285 1.0000 Uani .
C89 C 0.9502 0.9021 0.9428 0.0343 1.0000 Uani .
C90 C 0.9306 0.9737 0.9147 0.0329 1.0000 Uani .
C91 C 0.8341 1.0018 0.8941 0.0291 1.0000 Uani .
H91 H -0.0490 0.5099 0.6780 0.0387 1.0000 Uiso R
C92 C 0.7525 0.9599 0.9006 0.0219 1.0000 Uani .
C93 C 0.6734 1.1190 0.9288 0.0263 1.0000 Uani .
C94 C 0.6997 1.0979 1.0215 0.0290 1.0000 Uani .
C95 C 0.7350 1.1469 1.0946 0.0349 1.0000 Uani .
C96 C 0.7430 1.2184 1.0724 0.0403 1.0000 Uani .
C97 C 0.7196 1.2412 0.9812 0.0412 1.0000 Uani .
C98 C 0.6850 1.1911 0.9092 0.0333 1.0000 Uani .
C99 C 0.7648 1.1221 1.1945 0.0483 1.0000 Uani .
C100 C 0.7309 1.3186 0.9588 0.0657 1.0000 Uani .
Cl101 Cl 0.2949 0.8595 0.7369 0.0578 1.0000 Uani .
H101 H 0.0548 0.5086 0.5892 0.0298 1.0000 Uiso R
C102 C 0.3752 0.7991 0.7081 0.0698 1.0000 Uani .
Cl103 Cl 0.3069 0.7356 0.6254 0.0633 1.0000 Uani .
H151 H 0.0828 0.3770 0.5073 0.0330 1.0000 Uiso R
H161 H -0.0560 0.3484 0.3774 0.0418 1.0000 Uiso R
H171 H -0.1006 0.4217 0.2431 0.0470 1.0000 Uiso R
H181 H -0.0047 0.5204 0.2404 0.0419 1.0000 Uiso R
H201 H 0.1473 0.5975 0.3183 0.0360 1.0000 Uiso R
H211 H 0.2949 0.6223 0.4458 0.0326 1.0000 Uiso R
H251 H 0.6924 0.5248 0.7927 0.0278 1.0000 Uiso R
H261 H 0.4373 0.5235 0.7728 0.0342 1.0000 Uiso R
H271 H 0.4835 0.6438 0.7799 0.0793 1.0000 Uiso R
H272 H 0.5917 0.6272 0.8538 0.0802 1.0000 Uiso R
H273 H 0.4928 0.6146 0.8792 0.0801 1.0000 Uiso R
H281 H 0.5634 0.4366 0.8490 0.0712 1.0000 Uiso R
H282 H 0.6390 0.4998 0.9019 0.0708 1.0000 Uiso R
H283 H 0.5351 0.4855 0.9215 0.0703 1.0000 Uiso R
H301 H 0.5372 0.6462 0.6292 0.0299 1.0000 Uiso R
H321 H 0.4870 0.7616 0.5532 0.0357 1.0000 Uiso R
H331 H 0.5218 0.8781 0.5274 0.0421 1.0000 Uiso R
H341 H 0.6845 0.9258 0.6110 0.0450 1.0000 Uiso R
H351 H 0.8117 0.8568 0.7129 0.0384 1.0000 Uiso R
H381 H 0.9222 0.7871 0.7931 0.0388 1.0000 Uiso R
H391 H 1.0496 0.7081 0.8779 0.0440 1.0000 Uiso R
H401 H 1.0127 0.5862 0.8841 0.0420 1.0000 Uiso R
H411 H 0.8466 0.5470 0.8164 0.0344 1.0000 Uiso R
H441 H 0.7236 0.5639 0.5848 0.0326 1.0000 Uiso R
H461 H 0.7785 0.3632 0.5220 0.0400 1.0000 Uiso R
H481 H 0.6654 0.3992 0.7268 0.0357 1.0000 Uiso R
H491 H 0.8501 0.4660 0.4647 0.0583 1.0000 Uiso R
H492 H 0.8268 0.5424 0.4887 0.0597 1.0000 Uiso R
H493 H 0.7459 0.5016 0.4092 0.0589 1.0000 Uiso R
H501 H 0.7317 0.2767 0.7064 0.0717 1.0000 Uiso R
H502 H 0.7637 0.2613 0.6200 0.0722 1.0000 Uiso R
H503 H 0.6486 0.2669 0.6088 0.0725 1.0000 Uiso R
H541 H 0.2878 1.0128 0.9269 0.0325 1.0000 Uiso R
H551 H 0.1602 1.0517 0.9776 0.0360 1.0000 Uiso R
H571 H 0.0177 1.1347 0.9637 0.0420 1.0000 Uiso R
H581 H -0.0838 1.2319 0.8929 0.0497 1.0000 Uiso R
H591 H -0.0498 1.2944 0.7725 0.0460 1.0000 Uiso R
H601 H 0.0766 1.2532 0.7185 0.0352 1.0000 Uiso R
H651 H 0.0317 1.1274 0.6272 0.0282 1.0000 Uiso R
H661 H -0.0906 1.1349 0.4780 0.0368 1.0000 Uiso R
H671 H -0.0488 1.1916 0.3594 0.0456 1.0000 Uiso R
H681 H 0.1100 1.2394 0.3902 0.0406 1.0000 Uiso R
H701 H 0.2872 1.2658 0.5018 0.0334 1.0000 Uiso R
H711 H 0.4111 1.2515 0.6480 0.0285 1.0000 Uiso R
H751 H 0.6669 1.0744 0.8030 0.0273 1.0000 Uiso R
H761 H 0.4112 1.0875 0.6658 0.0323 1.0000 Uiso R
H771 H 0.4558 0.9875 0.5985 0.0744 1.0000 Uiso R
H772 H 0.5541 0.9740 0.6898 0.0748 1.0000 Uiso R
H773 H 0.4429 0.9660 0.6934 0.0745 1.0000 Uiso R
H781 H 0.6095 1.0955 0.6544 0.0758 1.0000 Uiso R
H782 H 0.5498 1.1643 0.6668 0.0759 1.0000 Uiso R
H783 H 0.5040 1.1157 0.5751 0.0756 1.0000 Uiso R
H801 H 0.5103 0.9673 0.8819 0.0291 1.0000 Uiso R
H821 H 0.4566 0.8588 0.9400 0.0355 1.0000 Uiso R
H831 H 0.4858 0.7421 0.9953 0.0363 1.0000 Uiso R
H841 H 0.6476 0.6890 1.0202 0.0365 1.0000 Uiso R
H851 H 0.7715 0.7510 0.9862 0.0336 1.0000 Uiso R
H881 H 0.8866 0.8129 0.9697 0.0338 1.0000 Uiso R
H891 H 1.0165 0.8827 0.9567 0.0404 1.0000 Uiso R
H901 H 0.9846 1.0022 0.9096 0.0392 1.0000 Uiso R
H911 H 0.8209 1.0506 0.8736 0.0350 1.0000 Uiso R
H941 H 0.6919 1.0503 1.0359 0.0346 1.0000 Uiso R
H961 H 0.7643 1.2526 1.1203 0.0482 1.0000 Uiso R
H981 H 0.6674 1.2062 0.8457 0.0400 1.0000 Uiso R
H991 H 0.7610 1.1604 1.2350 0.0726 1.0000 Uiso R
H992 H 0.8345 1.1044 1.2172 0.0724 1.0000 Uiso R
H993 H 0.7227 1.0826 1.1998 0.0723 1.0000 Uiso R
H1001 H 0.6819 1.3485 0.9715 0.0990 1.0000 Uiso R
H1002 H 0.7973 1.3357 0.9964 0.0993 1.0000 Uiso R
H1003 H 0.7230 1.3260 0.8947 0.0991 1.0000 Uiso R
H1021 H 0.4201 0.8254 0.6845 0.0845 1.0000 Uiso R
H1022 H 0.4159 0.7738 0.7658 0.0846 1.0000 Uiso R

loop_
_atom_site_aniso_label
_atom_site_aniso_U_11
_atom_site_aniso_U_22
_atom_site_aniso_U_33
_atom_site_aniso_U_23
_atom_site_aniso_U_13
_atom_site_aniso_U_12
P1 0.0195 0.0223 0.0209 -0.0023 0.0060 -0.0012
O2 0.0213 0.0203 0.0304 -0.0041 0.0082 0.0003
C3 0.0221 0.0182 0.0216 -0.0028 0.0040 -0.0024
C4 0.0261 0.0190 0.0266 0.0018 -0.0005 0.0015
C5 0.0357 0.0246 0.0198 0.0075 0.0022 -0.0029
C6 0.0308 0.0246 0.0209 -0.0016 0.0069 -0.0077
C7 0.0445 0.0338 0.0234 0.0025 0.0134 -0.0061
C8 0.0397 0.0440 0.0313 -0.0020 0.0195 -0.0090
C9 0.0280 0.0392 0.0297 -0.0032 0.0119 -0.0007
C10 0.0246 0.0302 0.0198 0.0015 0.0064 -0.0006
C11 0.0239 0.0205 0.0171 -0.0018 0.0044 -0.0044
C12 0.0218 0.0171 0.0197 -0.0006 0.0040 -0.0011
C13 0.0194 0.0207 0.0185 -0.0001 0.0066 0.0021
C14 0.0217 0.0258 0.0190 -0.0006 0.0053 0.0060
C15 0.0238 0.0315 0.0232 -0.0003 0.0033 0.0006
C16 0.0278 0.0393 0.0308 -0.0056 0.0024 -0.0025
C17 0.0307 0.0487 0.0259 -0.0034 -0.0043 0.0047
C18 0.0335 0.0451 0.0185 0.0032 0.0019 0.0114
C19 0.0262 0.0340 0.0187 0.0036 0.0080 0.0106
C20 0.0318 0.0379 0.0210 0.0100 0.0110 0.0095
C21 0.0290 0.0273 0.0307 0.0069 0.0164 0.0035
C22 0.0213 0.0231 0.0232 0.0012 0.0079 0.0046
O23 0.0215 0.0205 0.0262 -0.0002 0.0069 -0.0013
N24 0.0226 0.0239 0.0235 -0.0011 0.0081 -0.0038
C25 0.0218 0.0240 0.0237 0.0005 0.0062 0.0008
C26 0.0305 0.0342 0.0233 -0.0092 0.0110 -0.0108
C27 0.0727 0.0442 0.0616 -0.0279 0.0458 -0.0234
C28 0.0408 0.0731 0.0230 0.0051 0.0059 -0.0124
C29 0.0210 0.0260 0.0222 -0.0030 0.0075 -0.0004
C30 0.0209 0.0256 0.0267 -0.0026 0.0065 -0.0020
C31 0.0281 0.0236 0.0268 -0.0017 0.0142 -0.0005
C32 0.0321 0.0286 0.0339 0.0014 0.0165 0.0033
C33 0.0450 0.0292 0.0387 0.0049 0.0254 0.0091
C34 0.0535 0.0243 0.0495 -0.0022 0.0353 -0.0030
C35 0.0411 0.0253 0.0387 -0.0091 0.0227 -0.0075
C36 0.0318 0.0258 0.0263 -0.0074 0.0162 -0.0051
C37 0.0277 0.0310 0.0216 -0.0075 0.0126 -0.0055
C38 0.0310 0.0394 0.0303 -0.0113 0.0134 -0.0138
C39 0.0221 0.0555 0.0308 -0.0144 0.0086 -0.0129
C40 0.0211 0.0542 0.0265 -0.0089 0.0040 -0.0004
C41 0.0235 0.0362 0.0250 -0.0050 0.0053 0.0000
C42 0.0216 0.0278 0.0223 -0.0073 0.0076 -0.0029
C43 0.0180 0.0256 0.0276 -0.0017 0.0025 0.0015
C44 0.0227 0.0256 0.0304 -0.0029 0.0058 -0.0019
C45 0.0229 0.0339 0.0302 -0.0074 0.0054 -0.0017
C46 0.0290 0.0283 0.0384 -0.0105 0.0066 0.0037
C47 0.0289 0.0255 0.0354 -0.0023 0.0023 0.0029
C48 0.0276 0.0247 0.0341 0.0024 0.0074 0.0010
C49 0.0390 0.0437 0.0364 -0.0104 0.0176 -0.0024
C50 0.0550 0.0260 0.0562 -0.0015 0.0118 0.0024
P51 0.0191 0.0220 0.0191 -0.0002 0.0055 0.0011
O52 0.0211 0.0219 0.0230 0.0011 0.0068 0.0015
C53 0.0221 0.0225 0.0202 -0.0014 0.0070 -0.0038
C54 0.0259 0.0324 0.0205 0.0053 0.0033 -0.0036
C55 0.0270 0.0433 0.0196 0.0022 0.0070 -0.0125
C56 0.0258 0.0383 0.0196 -0.0077 0.0088 -0.0101
C57 0.0355 0.0473 0.0309 -0.0114 0.0203 -0.0116
C58 0.0372 0.0442 0.0525 -0.0169 0.0283 -0.0059
C59 0.0315 0.0354 0.0518 -0.0093 0.0186 0.0029
C60 0.0270 0.0278 0.0350 -0.0053 0.0134 -0.0009
C61 0.0197 0.0268 0.0210 -0.0063 0.0073 -0.0056
C62 0.0191 0.0212 0.0191 -0.0024 0.0052 -0.0021
C63 0.0227 0.0174 0.0204 -0.0002 0.0083 0.0014
C64 0.0228 0.0189 0.0216 0.0006 0.0073 0.0031
C65 0.0251 0.0253 0.0224 0.0001 0.0075 -0.0011
C66 0.0261 0.0339 0.0275 -0.0018 0.0024 -0.0034
C67 0.0354 0.0466 0.0220 0.0028 0.0006 0.0004
C68 0.0410 0.0373 0.0220 0.0039 0.0124 -0.0001
C69 0.0304 0.0216 0.0210 0.0006 0.0097 0.0012
C70 0.0341 0.0248 0.0267 0.0054 0.0157 0.0010
C71 0.0258 0.0212 0.0289 0.0003 0.0133 -0.0018
C72 0.0249 0.0161 0.0208 -0.0004 0.0080 0.0016
O73 0.0184 0.0212 0.0264 -0.0024 0.0045 -0.0005
N74 0.0220 0.0241 0.0203 0.0016 0.0056 0.0035
C75 0.0184 0.0232 0.0263 0.0027 0.0071 0.0006
C76 0.0275 0.0356 0.0214 -0.0024 0.0071 0.0079
C77 0.0627 0.0441 0.0297 -0.0146 -0.0007 0.0211
C78 0.0412 0.0833 0.0335 0.0131 0.0196 0.0071
C79 0.0206 0.0220 0.0232 0.0008 0.0054 0.0025
C80 0.0191 0.0263 0.0246 0.0004 0.0059 0.0011
C81 0.0259 0.0243 0.0181 -0.0005 0.0056 -0.0011
C82 0.0250 0.0307 0.0291 0.0042 0.0045 -0.0031
C83 0.0341 0.0273 0.0260 0.0017 0.0049 -0.0096
C84 0.0428 0.0189 0.0227 0.0023 0.0058 -0.0022
C85 0.0368 0.0220 0.0209 -0.0005 0.0070 0.0035
C86 0.0283 0.0225 0.0149 -0.0030 0.0033 0.0011
C87 0.0241 0.0244 0.0166 -0.0020 0.0058 0.0037
C88 0.0309 0.0283 0.0264 0.0017 0.0104 0.0088
C89 0.0237 0.0406 0.0388 0.0005 0.0114 0.0095
C90 0.0224 0.0404 0.0380 0.0011 0.0134 -0.0007
C91 0.0245 0.0316 0.0323 0.0035 0.0116 0.0010
C92 0.0204 0.0232 0.0202 -0.0010 0.0049 0.0022
C93 0.0148 0.0238 0.0368 0.0006 0.0048 0.0014
C94 0.0240 0.0267 0.0328 -0.0018 0.0058 0.0011
C95 0.0204 0.0375 0.0401 -0.0113 0.0024 0.0036
C96 0.0212 0.0355 0.0537 -0.0190 0.0002 -0.0001
C97 0.0239 0.0238 0.0679 -0.0036 0.0063 -0.0010
C98 0.0240 0.0257 0.0465 0.0041 0.0078 0.0006
C99 0.0429 0.0566 0.0359 -0.0139 0.0022 0.0047
C100 0.0607 0.0261 0.1019 -0.0060 0.0185 -0.0058
Cl101 0.0494 0.0656 0.0554 0.0081 0.0148 0.0214
C102 0.0444 0.0704 0.0871 -0.0298 0.0138 0.0020
Cl103 0.0838 0.0555 0.0516 -0.0027 0.0253 -0.0238

loop_
_atom_type_symbol
_atom_type_scat_dispersion_real
_atom_type_scat_dispersion_imag
_atom_type_scat_Cromer_Mann_a1
_atom_type_scat_Cromer_Mann_b1
_atom_type_scat_Cromer_Mann_a2
_atom_type_scat_Cromer_Mann_b2
_atom_type_scat_Cromer_Mann_a3
_atom_type_scat_Cromer_Mann_b3
_atom_type_scat_Cromer_Mann_a4
_atom_type_scat_Cromer_Mann_b4
_atom_type_scat_Cromer_Mann_c
_atom_type_scat_source
C 0.0181 0.0091 2.3100 20.8439 1.0200 10.2075 1.5886 0.5687 0.8650 51.6512 0.2156 'International Tables Vol C 4.2.6.8 and 6.1.1.4'
H 0.0000 0.0000 0.4930 10.5109 0.3229 26.1257 0.1402 3.1424 0.0408 57.7998 0.0030 'International Tables Vol C 4.2.6.8 and 6.1.1.4'
N 0.0311 0.0180 12.2126 0.0057 3.1322 9.8933 2.0125 28.9975 1.1663 0.5826 -11.5290 'International Tables Vol C 4.2.6.8 and 6.1.1.4'
O 0.0492 0.0322 3.0485 13.2771 2.2868 5.7011 1.5463 0.3239 0.8670 32.9089 0.2508 'International Tables Vol C 4.2.6.8 and 6.1.1.4'
P 0.2955 0.4335 6.4345 1.9067 4.1791 27.1570 1.7800 0.5260 1.4908 68.1645 1.1149 'International Tables Vol C 4.2.6.8 and 6.1.1.4'
Cl 0.3639 0.7018 11.4604 0.0104 7.1964 1.1662 6.2556 18.5194 1.6455 47.7784 -9.5574 'International Tables Vol C 4.2.6.8 and 6.1.1.4'

loop_
_geom_angle_atom_site_label_1
_geom_angle_atom_site_label_2
_geom_angle_atom_site_label_3
_geom_angle
_geom_angle_publ_flag
O2 P1 O23 98.34 yes
O2 P1 N24 106.40 yes
O23 P1 N24 97.13 yes
P1 O2 C3 125.72 yes
O2 C3 C4 117.46 yes
O2 C3 C12 120.52 yes
C4 C3 C12 121.98 yes
C3 C4 C5 119.67 yes
C3 C4 H41 120.3 no
C5 C4 H41 120.0 no
C4 C5 C6 120.76 yes
C4 C5 H51 119.5 no
C6 C5 H51 119.7 no
C5 C6 C7 121.42 yes
C5 C6 C11 119.41 yes
C7 C6 C11 119.16 yes
C6 C7 C8 121.13 yes
C6 C7 H71 118.5 no
C8 C7 H71 120.4 no
C7 C8 C9 120.39 yes
C7 C8 H81 120.1 no
C9 C8 H81 119.5 no
C8 C9 C10 120.26 yes
C8 C9 H91 120.1 no
C10 C9 H91 119.7 no
C9 C10 C11 121.01 yes
C9 C10 H101 119.7 no
C11 C10 H101 119.3 no
C10 C11 C6 118.03 yes
C10 C11 C12 122.28 yes
C6 C11 C12 119.59 yes
C11 C12 C3 118.13 yes
C11 C12 C13 121.95 yes
C3 C12 C13 119.79 yes
C12 C13 C14 122.62 yes
C12 C13 C22 118.93 yes
C14 C13 C22 118.45 yes
C13 C14 C15 122.63 yes
C13 C14 C19 119.14 yes
C15 C14 C19 118.19 yes
C14 C15 C16 120.91 yes
C14 C15 H151 119.0 no
C16 C15 H151 120.0 no
C15 C16 C17 120.78 yes
C15 C16 H161 118.5 no
C17 C16 H161 120.8 no
C16 C17 C18 120.22 yes
C16 C17 H171 120.0 no
C18 C17 H171 119.7 no
C17 C18 C19 120.89 yes
C17 C18 H181 119.0 no
C19 C18 H181 120.1 no
C14 C19 C18 118.92 yes
C14 C19 C20 119.40 yes
C18 C19 C20 121.68 yes
C19 C20 C21 120.77 yes
C19 C20 H201 118.9 no
C21 C20 H201 120.4 no
C20 C21 C22 119.70 yes
C20 C21 H211 120.7 no
C22 C21 H211 119.6 no
C21 C22 C13 122.21 yes
C21 C22 O23 118.57 yes
C13 C22 O23 119.21 yes
C22 O23 P1 113.14 yes
P1 N24 C25 119.49 yes
P1 N24 C26 122.58 yes
C25 N24 C26 117.90 yes
N24 C25 C29 113.64 yes
N24 C25 C43 111.57 yes
C29 C25 C43 112.10 yes
N24 C25 H251 106.0 no
C29 C25 H251 106.9 no
C43 C25 H251 105.9 no
N24 C26 C27 112.82 yes
N24 C26 C28 111.89 yes
C27 C26 C28 110.62 yes
N24 C26 H261 105.5 no
C27 C26 H261 107.7 no
C28 C26 H261 108.0 no
C26 C27 H271 109.8 no
C26 C27 H272 111.0 no
H271 C27 H272 109.5 no
C26 C27 H273 106.9 no
H271 C27 H273 109.9 no
H272 C27 H273 109.7 no
C26 C28 H281 108.3 no
C26 C28 H282 109.0 no
H281 C28 H282 110.1 no
C26 C28 H283 109.4 no
H281 C28 H283 109.2 no
H282 C28 H283 110.9 no
C25 C29 C30 121.47 yes
C25 C29 C42 119.26 yes
C30 C29 C42 119.22 yes
C29 C30 C31 122.54 yes
C29 C30 H301 119.3 no
C31 C30 H301 118.1 no
C30 C31 C32 120.31 yes
C30 C31 C36 120.02 yes
C32 C31 C36 119.64 yes
C31 C32 C33 120.98 yes
C31 C32 H321 119.3 no
C33 C32 H321 119.7 no
C32 C33 C34 119.52 yes
C32 C33 H331 119.5 no
C34 C33 H331 121.0 no
C33 C34 C35 120.72 yes
C33 C34 H341 120.5 no
C35 C34 H341 118.7 no
C34 C35 C36 120.92 yes
C34 C35 H351 119.2 no
C36 C35 H351 119.8 no
C35 C36 C31 118.17 yes
C35 C36 C37 123.28 yes
C31 C36 C37 118.48 yes
C36 C37 C38 121.50 yes
C36 C37 C42 119.43 yes
C38 C37 C42 118.96 yes
C37 C38 C39 121.48 yes
C37 C38 H381 117.4 no
C39 C38 H381 121.1 no
C38 C39 C40 120.08 yes
C38 C39 H391 119.7 no
C40 C39 H391 120.3 no
C39 C40 C41 119.98 yes
C39 C40 H401 121.2 no
C41 C40 H401 118.8 no
C40 C41 C42 121.07 yes
C40 C41 H411 119.8 no
C42 C41 H411 119.2 no
C29 C42 C41 121.46 yes
C29 C42 C37 120.15 yes
C41 C42 C37 118.37 yes
C25 C43 C44 122.50 yes
C25 C43 C48 118.48 yes
C44 C43 C48 119.02 yes
C43 C44 C45 121.58 yes
C43 C44 H441 119.4 no
C45 C44 H441 119.1 no
C44 C45 C46 118.06 yes
C44 C45 C49 120.20 yes
C46 C45 C49 121.73 yes
C45 C46 C47 121.83 yes
C45 C46 H461 118.2 no
C47 C46 H461 120.0 no
C46 C47 C48 118.54 yes
C46 C47 C50 121.33 yes
C48 C47 C50 120.13 yes
C43 C48 C47 120.94 yes
C43 C48 H481 117.5 no
C47 C48 H481 121.5 no
C45 C49 H491 109.5 no
C45 C49 H492 109.4 no
H491 C49 H492 107.5 no
C45 C49 H493 113.5 no
H491 C49 H493 109.0 no
H492 C49 H493 107.7 no
C47 C50 H501 111.2 no
C47 C50 H502 111.9 no
H501 C50 H502 108.5 no
C47 C50 H503 112.5 no
H501 C50 H503 105.8 no
H502 C50 H503 106.8 no
O52 P51 O73 97.85 yes
O52 P51 N74 97.64 yes
O73 P51 N74 106.31 yes
P51 O52 C53 110.92 yes
O52 C53 C54 118.02 yes
O52 C53 C62 119.10 yes
C54 C53 C62 122.87 yes
C53 C54 C55 119.64 yes
C53 C54 H541 120.2 no
C55 C54 H541 120.1 no
C54 C55 C56 120.66 yes
C54 C55 H551 119.1 no
C56 C55 H551 120.2 no
C55 C56 C57 121.13 yes
C55 C56 C61 119.45 yes
C57 C56 C61 119.42 yes
C56 C57 C58 120.61 yes
C56 C57 H571 118.2 no
C58 C57 H571 121.1 no
C57 C58 C59 120.09 yes
C57 C58 H581 119.6 no
C59 C58 H581 120.3 no
C58 C59 C60 120.70 yes
C58 C59 H591 120.3 no
C60 C59 H591 119.0 no
C59 C60 C61 120.76 yes
C59 C60 H601 121.6 no
C61 C60 H601 117.6 no
C56 C61 C60 118.30 yes
C56 C61 C62 119.11 yes
C60 C61 C62 122.53 yes
C61 C62 C53 118.11 yes
C61 C62 C63 122.72 yes
C53 C62 C63 119.07 yes
C62 C63 C64 121.81 yes
C62 C63 C72 119.85 yes
C64 C63 C72 118.26 yes
C63 C64 C65 122.50 yes
C63 C64 C69 119.20 yes
C65 C64 C69 118.23 yes
C64 C65 C66 121.23 yes
C64 C65 H651 118.0 no
C66 C65 H651 120.8 no
C65 C66 C67 120.14 yes
C65 C66 H661 119.9 no
C67 C66 H661 120.0 no
C66 C67 C68 120.20 yes
C66 C67 H671 119.7 no
C68 C67 H671 120.1 no
C67 C68 C69 121.24 yes
C67 C68 H681 118.9 no
C69 C68 H681 119.9 no
C64 C69 C68 118.93 yes
C64 C69 C70 119.55 yes
C68 C69 C70 121.51 yes
C69 C70 C71 120.78 yes
C69 C70 H701 120.3 no
C71 C70 H701 118.9 no
C70 C71 C72 119.74 yes
C70 C71 H711 121.3 no
C72 C71 H711 118.9 no
C71 C72 C63 122.10 yes
C71 C72 O73 116.80 yes
C63 C72 O73 120.94 yes
C72 O73 P51 125.98 yes
P51 N74 C75 119.07 yes
P51 N74 C76 122.68 yes
C75 N74 C76 118.18 yes
N74 C75 C79 114.20 yes
N74 C75 C93 111.22 yes
C79 C75 C93 111.57 yes
N74 C75 H751 105.1 no
C79 C75 H751 106.3 no
C93 C75 H751 107.9 no
N74 C76 C77 111.95 yes
N74 C76 C78 111.89 yes
C77 C76 C78 111.82 yes
N74 C76 H761 106.0 no
C77 C76 H761 108.0 no
C78 C76 H761 106.8 no
C76 C77 H771 107.7 no
C76 C77 H772 109.5 no
H771 C77 H772 111.1 no
C76 C77 H773 108.7 no
H771 C77 H773 109.8 no
H772 C77 H773 109.9 no
C76 C78 H781 109.8 no
C76 C78 H782 110.1 no
H781 C78 H782 109.2 no
C76 C78 H783 108.5 no
H781 C78 H783 108.6 no
H782 C78 H783 110.6 no
C75 C79 C80 121.95 yes
C75 C79 C92 118.64 yes
C80 C79 C92 119.34 yes
C79 C80 C81 123.00 yes
C79 C80 H801 119.5 no
C81 C80 H801 117.5 no
C80 C81 C82 121.06 yes
C80 C81 C86 119.28 yes
C82 C81 C86 119.66 yes
C81 C82 C83 120.86 yes
C81 C82 H821 118.9 no
C83 C82 H821 120.2 no
C82 C83 C84 119.56 yes
C82 C83 H831 120.2 no
C84 C83 H831 120.2 no
C83 C84 C85 120.85 yes
C83 C84 H841 121.3 no
C85 C84 H841 117.9 no
C84 C85 C86 120.76 yes
C84 C85 H851 120.1 no
C86 C85 H851 119.2 no
C85 C86 C81 118.29 yes
C85 C86 C87 122.61 yes
C81 C86 C87 119.02 yes
C86 C87 C88 121.85 yes
C86 C87 C92 119.56 yes
C88 C87 C92 118.53 yes
C87 C88 C89 121.94 yes
C87 C88 H881 118.8 no
C89 C88 H881 119.3 no
C88 C89 C90 119.65 yes
C88 C89 H891 120.1 no
C90 C89 H891 120.3 no
C89 C90 C91 120.23 yes
C89 C90 H901 119.3 no
C91 C90 H901 120.5 no
C90 C91 C92 121.37 yes
C90 C91 H911 119.7 no
C92 C91 H911 118.9 no
C79 C92 C87 119.64 yes
C79 C92 C91 122.09 yes
C87 C92 C91 118.25 yes
C75 C93 C94 122.23 yes
C75 C93 C98 118.91 yes
C94 C93 C98 118.84 yes
C93 C94 C95 121.53 yes
C93 C94 H941 120.1 no
C95 C94 H941 118.3 no
C94 C95 C96 118.13 yes
C94 C95 C99 120.28 yes
C96 C95 C99 121.58 yes
C95 C96 C97 121.96 yes
C95 C96 H961 119.6 no
C97 C96 H961 118.4 no
C96 C97 C98 118.85 yes
C96 C97 C100 121.19 yes
C98 C97 C100 119.97 yes
C93 C98 C97 120.65 yes
C93 C98 H981 119.6 no
C97 C98 H981 119.7 no
C95 C99 H991 111.5 no
C95 C99 H992 110.4 no
H991 C99 H992 107.5 no
C95 C99 H993 111.3 no
H991 C99 H993 110.1 no
H992 C99 H993 105.8 no
C97 C100 H1001 112.1 no
C97 C100 H1002 110.0 no
H1001 C100 H1002 107.0 no
C97 C100 H1003 112.9 no
H1001 C100 H1003 107.0 no
H1002 C100 H1003 107.6 no
Cl101 C102 Cl103 112.73 yes
Cl101 C102 H1021 108.9 no
Cl103 C102 H1021 109.7 no
Cl101 C102 H1022 107.5 no
Cl103 C102 H1022 108.4 no
H1021 C102 H1022 109.7 no

loop_
_geom_bond_atom_site_label_1
_geom_bond_atom_site_label_2
_geom_bond_distance
_geom_bond_publ_flag
P1 O2 1.664 yes
P1 O23 1.674 yes
P1 N24 1.658 yes
O2 C3 1.387 yes
C3 C4 1.411 yes
C3 C12 1.379 yes
C4 C5 1.363 yes
C4 H41 0.930 no
C5 C6 1.410 yes
C5 H51 0.916 no
C6 C7 1.416 yes
C6 C11 1.419 yes
C7 C8 1.360 yes
C7 H71 0.941 no
C8 C9 1.399 yes
C8 H81 0.933 no
C9 C10 1.372 yes
C9 H91 0.943 no
C10 C11 1.426 yes
C10 H101 0.946 no
C11 C12 1.431 yes
C12 C13 1.486 yes
C13 C14 1.432 yes
C13 C22 1.378 yes
C14 C15 1.417 yes
C14 C19 1.427 yes
C15 C16 1.367 yes
C15 H151 0.935 no
C16 C17 1.400 yes
C16 H161 0.953 no
C17 C18 1.360 yes
C17 H171 0.941 no
C18 C19 1.421 yes
C18 H181 0.944 no
C19 C20 1.412 yes
C20 C21 1.366 yes
C20 H201 0.939 no
C21 C22 1.406 yes
C21 H211 0.944 no
C22 O23 1.385 yes
N24 C25 1.476 yes
N24 C26 1.492 yes
C25 C29 1.526 yes
C25 C43 1.537 yes
C25 H251 1.013 no
C26 C27 1.517 yes
C26 C28 1.529 yes
C26 H261 0.984 no
C27 H271 0.953 no
C27 H272 0.958 no
C27 H273 0.969 no
C28 H281 0.978 no
C28 H282 0.971 no
C28 H283 0.973 no
C29 C30 1.354 yes
C29 C42 1.452 yes
C30 C31 1.429 yes
C30 H301 0.950 no
C31 C32 1.412 yes
C31 C36 1.410 yes
C32 C33 1.374 yes
C32 H321 0.927 no
C33 C34 1.393 yes
C33 H331 0.935 no
C34 C35 1.379 yes
C34 H341 0.928 no
C35 C36 1.412 yes
C35 H351 0.961 no
C36 C37 1.465 yes
C37 C38 1.404 yes
C37 C42 1.414 yes
C38 C39 1.372 yes
C38 H381 0.946 no
C39 C40 1.390 yes
C39 H391 0.924 no
C40 C41 1.379 yes
C40 H401 0.937 no
C41 C42 1.417 yes
C41 H411 0.932 no
C43 C44 1.381 yes
C43 C48 1.394 yes
C44 C45 1.395 yes
C44 H441 0.950 no
C45 C46 1.390 yes
C45 C49 1.499 yes
C46 C47 1.390 yes
C46 H461 0.927 no
C47 C48 1.392 yes
C47 C50 1.513 yes
C48 H481 0.934 no
C49 H491 0.953 no
C49 H492 0.953 no
C49 H493 0.948 no
C50 H501 0.959 no
C50 H502 0.965 no
C50 H503 0.972 no
P51 O52 1.677 yes
P51 O73 1.663 yes
P51 N74 1.658 yes
O52 C53 1.391 yes
C53 C54 1.403 yes
C53 C62 1.377 yes
C54 C55 1.365 yes
C54 H541 0.942 no
C55 C56 1.421 yes
C55 H551 0.938 no
C56 C57 1.420 yes
C56 C61 1.427 yes
C57 C58 1.364 yes
C57 H571 0.938 no
C58 C59 1.408 yes
C58 H581 0.948 no
C59 C60 1.376 yes
C59 H591 0.945 no
C60 C61 1.411 yes
C60 H601 0.932 no
C61 C62 1.439 yes
C62 C63 1.483 yes
C63 C64 1.439 yes
C63 C72 1.376 yes
C64 C65 1.416 yes
C64 C69 1.421 yes
C65 C66 1.371 yes
C65 H651 0.925 no
C66 C67 1.407 yes
C66 H661 0.945 no
C67 C68 1.356 yes
C67 H671 0.936 no
C68 C69 1.420 yes
C68 H681 0.930 no
C69 C70 1.414 yes
C70 C71 1.361 yes
C70 H701 0.942 no
C71 C72 1.412 yes
C71 H711 0.935 no
C72 O73 1.388 yes
N74 C75 1.473 yes
N74 C76 1.486 yes
C75 C79 1.524 yes
C75 C93 1.529 yes
C75 H751 0.997 no
C76 C77 1.518 yes
C76 C78 1.522 yes
C76 H761 0.998 no
C77 H771 0.965 no
C77 H772 0.964 no
C77 H773 0.960 no
C78 H781 0.969 no
C78 H782 0.966 no
C78 H783 0.980 no
C79 C80 1.349 yes
C79 C92 1.452 yes
C80 C81 1.432 yes
C80 H801 0.953 no
C81 C82 1.409 yes
C81 C86 1.414 yes
C82 C83 1.376 yes
C82 H821 0.931 no
C83 C84 1.398 yes
C83 H831 0.946 no
C84 C85 1.374 yes
C84 H841 0.947 no
C85 C86 1.415 yes
C85 H851 0.934 no
C86 C87 1.452 yes
C87 C88 1.408 yes
C87 C92 1.425 yes
C88 C89 1.364 yes
C88 H881 0.936 no
C89 C90 1.400 yes
C89 H891 0.943 no
C90 C91 1.373 yes
C90 H901 0.947 no
C91 C92 1.411 yes
C91 H911 0.959 no
C93 C94 1.387 yes
C93 C98 1.399 yes
C94 C95 1.390 yes
C94 H941 0.932 no
C95 C96 1.392 yes
C95 C99 1.506 yes
C96 C97 1.380 yes
C96 H961 0.936 no
C97 C98 1.393 yes
C97 C100 1.506 yes
C98 H981 0.955 no
C99 H991 0.958 no
C99 H992 0.967 no
C99 H993 0.963 no
C100 H1001 0.954 no
C100 H1002 0.954 no
C100 H1003 0.956 no
Cl101 C102 1.751 yes
C102 Cl103 1.747 yes
C102 H1021 0.962 no
C102 H1022 0.983 no

loop_
_geom_hbond_atom_site_label_D
_geom_hbond_atom_site_label_H
_geom_hbond_atom_site_label_A
_geom_hbond_angle_DHA
_geom_hbond_distance_DH
_geom_hbond_distance_HA
_geom_hbond_distance_DA
_geom_hbond_publ_flag
C26 H261 C3 131 0.98 2.59 3.326(4) yes
